data_4509451
loop_
_publ_author_name
'Borel, C\'edric'
'Larsson, Krister'
'H\%akansson, Mikael'
'Olsson, Bj\"orn E.'
'Bond, Andrew D.'
'\"Ohrstr\"om, Lars'

_publ_section_title
;
 Oxalate- and Squarate-Biimidazole Supramolecular Synthons:
 Hydrogen-Bonded Networks Based on [Co(H2biimidazole)3]3+
;
_journal_issue 6
_journal_name_full 'Crystal Growth &amp; Design'
_journal_page_first 2821
_journal_paper_doi 10.1021/cg900075j
_journal_volume 9
_journal_year 2009
_chemical_formula_moiety 'C18 H18 Co N12 3+, C6 Co O12 3-, 2(H2 O)'
_chemical_formula_sum 'C24 H22 Co2 N12 O14'
_chemical_formula_weight 820.40
_chemical_name_systematic
;
trisbiimdazolecobalt(III) trisoxalatocobaltate(III) dihydrate
;
_space_group_IT_number 15
_symmetry_cell_setting monoclinic
_symmetry_Int_Tables_number 15
_symmetry_space_group_name_Hall '-C 2yc'
_symmetry_space_group_name_H-M 'C 1 2/c 1'
_atom_sites_solution_hydrogens geom
_atom_sites_solution_primary direct
_atom_sites_solution_secondary difmap
_audit_conform_dict_location ftp://ftp.iucr.org/pub/cif_core.dic
_audit_conform_dict_name cif_core.dic
_audit_conform_dict_version 2.3
_audit_creation_date 2008-10-22T14:41:10-00:00
_audit_creation_method 'WinGX routine CIF_UPDATE'
_cell_angle_alpha 90
_cell_angle_beta 96.839(8)
_cell_angle_gamma 90
_cell_formula_units_Z 4
_cell_length_a 12.004(3)
_cell_length_b 18.280(5)
_cell_length_c 13.625(3)
_cell_measurement_reflns_used 13444
_cell_measurement_temperature 293(2)
_cell_measurement_theta_max 25
_cell_measurement_theta_min 1.98
_cell_volume 2968.5(13)
_computing_molecular_graphics CrystalMaker
_computing_publication_material WINGX
_computing_structure_refinement 'SHELXL-97 (Sheldrick, 1997)'
_computing_structure_solution 'SIR92 (Altomare et al., 1994)'
_diffrn_ambient_temperature 293(2)
_diffrn_measured_fraction_theta_full 0.937
_diffrn_measured_fraction_theta_max 0.937
_diffrn_measurement_device_type 'Rigaku R-AxisIIc image plate'
_diffrn_measurement_method '2 deg. oscillation frames'
_diffrn_radiation_monochromator graphite
_diffrn_radiation_probe x-ray
_diffrn_radiation_type MoK\a
_diffrn_radiation_wavelength 0.71073
_diffrn_reflns_av_R_equivalents 0.079
_diffrn_reflns_av_unetI/netI 0.0517
_diffrn_reflns_limit_h_max 14
_diffrn_reflns_limit_h_min -14
_diffrn_reflns_limit_k_max 20
_diffrn_reflns_limit_k_min -19
_diffrn_reflns_limit_l_max 15
_diffrn_reflns_limit_l_min -16
_diffrn_reflns_number 9239
_diffrn_reflns_theta_full 25.00
_diffrn_reflns_theta_max 25
_diffrn_reflns_theta_min 2.41
_exptl_absorpt_coefficient_mu 1.212
_exptl_absorpt_correction_T_max 0.886
_exptl_absorpt_correction_T_min 0.660
_exptl_absorpt_correction_type multi-scan
_exptl_absorpt_process_details 'CrystalClear (Rigaku/MSC)'
_exptl_crystal_colour 'dark green'
_exptl_crystal_density_diffrn 1.836
_exptl_crystal_density_method 'not measured'
_exptl_crystal_description block
_exptl_crystal_F_000 1664.0
_exptl_crystal_size_max 0.5
_exptl_crystal_size_mid 0.2
_exptl_crystal_size_min 0.1
_refine_diff_density_max 1.186
_refine_diff_density_min -0.946
_refine_diff_density_rms 0.083
_refine_ls_extinction_method none
_refine_ls_goodness_of_fit_ref 1.186
_refine_ls_hydrogen_treatment mixed
_refine_ls_matrix_type full
_refine_ls_number_parameters 245
_refine_ls_number_reflns 2449
_refine_ls_number_restraints 0
_refine_ls_restrained_S_all 1.186
_refine_ls_R_factor_all 0.0723
_refine_ls_R_factor_gt 0.0670
_refine_ls_shift/su_max 0.000
_refine_ls_shift/su_mean 0.000
_refine_ls_structure_factor_coef Fsqd
_refine_ls_weighting_details 'calc w=1/[\s^2^(Fo^2^)+(0.0375P)^2^+19.4091P] where P=(Fo^2^+2Fc^2^)/3'
_refine_ls_weighting_scheme calc
_refine_ls_wR_factor_gt 0.1407
_refine_ls_wR_factor_ref 0.1437
_reflns_number_gt 2331
_reflns_number_total 2449
_reflns_threshold_expression I>2\s(I)
_cod_data_source_file cg900075jsup1.cif
_cod_data_source_block 1
_cod_original_sg_symbol_H-M 'C 2/c'
_cod_database_code 4509451

loop_
_symmetry_equiv_pos_as_xyz
'x, y, z'
'-x, y, -z+1/2'
'x+1/2, y+1/2, z'
'-x+1/2, y+1/2, -z+1/2'
'-x, -y, -z'
'x, -y, z-1/2'
'-x+1/2, -y+1/2, -z'
'x+1/2, -y+1/2, z-1/2'

loop_
_atom_site_label
_atom_site_type_symbol
_atom_site_fract_x
_atom_site_fract_y
_atom_site_fract_z
_atom_site_U_iso_or_equiv
_atom_site_adp_type
_atom_site_occupancy
_atom_site_symmetry_multiplicity
_atom_site_calc_flag
_atom_site_refinement_flags
Co2 Co 0.0000 0.12354(5) 0.7500 0.0295(3) Uani 1 2 d S
Co1 Co 0.0000 0.20326(5) 0.2500 0.0234(3) Uani 1 2 d S
O3 O 0.0827(3) 0.0507(2) 0.8252(3) 0.0363(9) Uani 1 1 d .
O5 O -0.1134(3) 0.1193(2) 0.8344(3) 0.0349(8) Uani 1 1 d .
N3 N -0.1366(3) 0.1957(2) 0.1610(3) 0.0270(9) Uani 1 1 d .
N1 N 0.0510(3) 0.2817(2) 0.1737(3) 0.0299(9) Uani 1 1 d .
N2 N 0.0473(4) 0.3990(3) 0.1408(4) 0.0431(12) Uani 1 1 d .
O1 O 0.0759(3) 0.1986(2) 0.8261(3) 0.0394(9) Uani 1 1 d .
C3 C 0.0929(5) 0.2922(3) 0.0850(4) 0.0387(13) Uani 1 1 d .
H3 H 0.1180 0.2557 0.0454 0.046 Uiso 1 1 calc R
C5 C -0.3022(4) 0.1883(3) 0.0730(4) 0.0384(13) Uani 1 1 d .
H5 H -0.3778 0.1950 0.0507 0.046 Uiso 1 1 calc R
C6 C -0.1293(4) 0.1523(3) 0.0839(3) 0.0266(10) Uani 1 1 d .
C1 C 0.0248(4) 0.3479(3) 0.2049(4) 0.0331(11) Uani 1 1 d .
N4 N -0.2286(4) 0.1465(2) 0.0293(3) 0.0303(10) Uani 1 1 d .
C4 C -0.2456(4) 0.2186(3) 0.1550(4) 0.0352(12) Uani 1 1 d .
H4 H -0.2756 0.2494 0.1993 0.042 Uiso 1 1 calc R
C2 C 0.0910(5) 0.3649(4) 0.0656(5) 0.0475(15) Uani 1 1 d .
H2 H 0.1153 0.3874 0.0108 0.057 Uiso 1 1 calc R
O6 O -0.2792(3) 0.0689(2) 0.8429(3) 0.0447(10) Uani 1 1 d .
N5 N 0.0526(3) 0.1344(2) 0.1606(3) 0.0268(9) Uani 1 1 d .
C11 C 0.1773(4) 0.0361(3) 0.7950(4) 0.0332(12) Uani 1 1 d .
N6 N 0.0302(4) 0.0845(3) 0.0147(3) 0.0324(10) Uani 1 1 d .
O4 O 0.2465(4) -0.0057(2) 0.8343(3) 0.0487(10) Uani 1 1 d .
O2 O 0.0789(4) 0.3193(3) 0.8345(4) 0.0615(13) Uani 1 1 d .
C7 C -0.0205(4) 0.1206(3) 0.0807(3) 0.0263(10) Uani 1 1 d .
C10 C 0.0436(5) 0.2628(3) 0.7961(4) 0.0393(13) Uani 1 1 d .
C8 C 0.1531(4) 0.1045(3) 0.1432(4) 0.0324(11) Uani 1 1 d .
H8 H 0.2192 0.1050 0.1864 0.039 Uiso 1 1 calc R
C12 C -0.1954(4) 0.0767(3) 0.8016(4) 0.0307(11) Uani 1 1 d .
C9 C 0.1395(4) 0.0741(3) 0.0521(4) 0.0359(12) Uani 1 1 d .
H9 H 0.1943 0.0505 0.0210 0.043 Uiso 1 1 calc R
O7 O 0.0005(15) 0.5419(5) 0.1389(7) 0.243(9) Uani 1 1 d .
H10 H 0.008(5) 0.079(4) -0.037(5) 0.050 Uiso 1 1 d .
H11 H -0.245(6) 0.124(4) -0.018(5) 0.050 Uiso 1 1 d .
H12 H 0.037(5) 0.448(4) 0.146(5) 0.050 Uiso 1 1 d .

loop_
_atom_site_aniso_label
_atom_site_aniso_U_11
_atom_site_aniso_U_22
_atom_site_aniso_U_33
_atom_site_aniso_U_23
_atom_site_aniso_U_13
_atom_site_aniso_U_12
Co2 0.0317(5) 0.0306(6) 0.0263(5) 0.000 0.0040(4) 0.000
Co1 0.0258(5) 0.0251(5) 0.0195(5) 0.000 0.0038(3) 0.000
O3 0.044(2) 0.037(2) 0.0281(19) 0.0036(15) 0.0057(16) 0.0070(16)
O5 0.0304(19) 0.042(2) 0.032(2) -0.0082(16) 0.0040(15) -0.0033(15)
N3 0.028(2) 0.029(2) 0.024(2) 0.0006(16) 0.0044(16) 0.0004(16)
N1 0.033(2) 0.031(2) 0.026(2) 0.0019(17) 0.0048(17) -0.0015(17)
N2 0.054(3) 0.029(3) 0.045(3) 0.012(2) 0.000(2) -0.007(2)
O1 0.040(2) 0.038(2) 0.040(2) -0.0059(17) 0.0010(16) -0.0037(16)
C3 0.038(3) 0.045(4) 0.035(3) 0.005(2) 0.010(2) -0.005(2)
C5 0.026(3) 0.049(4) 0.039(3) 0.003(2) 0.002(2) 0.004(2)
C6 0.028(2) 0.027(3) 0.024(2) 0.0047(19) 0.0010(19) -0.0013(19)
C1 0.035(3) 0.030(3) 0.032(3) 0.000(2) -0.003(2) -0.005(2)
N4 0.031(2) 0.034(3) 0.025(2) -0.0014(18) -0.0026(18) -0.0049(18)
C4 0.029(3) 0.041(3) 0.036(3) 0.004(2) 0.007(2) 0.007(2)
C2 0.049(3) 0.056(4) 0.038(3) 0.016(3) 0.004(3) -0.012(3)
O6 0.034(2) 0.058(3) 0.044(2) -0.0004(19) 0.0093(17) -0.0013(18)
N5 0.025(2) 0.030(2) 0.025(2) 0.0012(16) 0.0016(16) 0.0028(16)
C11 0.039(3) 0.032(3) 0.027(3) -0.002(2) -0.003(2) -0.001(2)
N6 0.039(2) 0.038(3) 0.020(2) -0.0038(19) 0.0045(19) 0.0041(19)
O4 0.049(2) 0.047(3) 0.049(3) 0.0122(19) -0.0030(19) 0.0121(19)
O2 0.069(3) 0.047(3) 0.070(3) -0.018(2) 0.012(2) -0.008(2)
C7 0.028(2) 0.028(3) 0.023(2) 0.0026(19) 0.0015(19) 0.0018(19)
C10 0.037(3) 0.043(4) 0.040(3) -0.003(3) 0.016(2) -0.006(3)
C8 0.028(3) 0.038(3) 0.031(3) -0.001(2) 0.001(2) 0.005(2)
C12 0.030(3) 0.033(3) 0.028(3) 0.002(2) 0.000(2) 0.002(2)
C9 0.033(3) 0.041(3) 0.035(3) -0.003(2) 0.007(2) 0.009(2)
O7 0.52(3) 0.068(6) 0.124(8) 0.010(5) -0.008(11) 0.116(10)

loop_
_atom_type_symbol
_atom_type_description
_atom_type_scat_dispersion_real
_atom_type_scat_dispersion_imag
_atom_type_scat_source
C C 0.0033 0.0016 'International Tables Vol C Tables 4.2.6.8 and 6.1.1.4'
H H 0 0 'International Tables Vol C Tables 4.2.6.8 and 6.1.1.4'
N N 0.0061 0.0033 'International Tables Vol C Tables 4.2.6.8 and 6.1.1.4'
O O 0.0106 0.006 'International Tables Vol C Tables 4.2.6.8 and 6.1.1.4'
Co Co 0.3494 0.9721 'International Tables Vol C Tables 4.2.6.8 and 6.1.1.4'

loop_
_geom_angle_atom_site_label_1
_geom_angle_atom_site_label_2
_geom_angle_atom_site_label_3
_geom_angle
_geom_angle_site_symmetry_1
_geom_angle_site_symmetry_3
O5 Co2 O5 175.2(2) 2_556 .
O5 Co2 O1 91.62(17) 2_556 .
O5 Co2 O1 91.83(16) . .
O5 Co2 O1 91.83(16) 2_556 2_556
O5 Co2 O1 91.62(17) . 2_556
O1 Co2 O1 86.7(2) . 2_556
O5 Co2 O3 90.62(16) 2_556 2_556
O5 Co2 O3 86.03(15) . 2_556
O1 Co2 O3 177.19(16) . 2_556
O1 Co2 O3 91.49(17) 2_556 2_556
O5 Co2 O3 86.03(15) 2_556 .
O5 Co2 O3 90.62(16) . .
O1 Co2 O3 91.49(17) . .
O1 Co2 O3 177.19(17) 2_556 .
O3 Co2 O3 90.4(2) 2_556 .
N5 Co1 N5 97.6(2) . 2
N5 Co1 N1 89.77(17) . .
N5 Co1 N1 172.43(18) 2 .
N5 Co1 N1 172.43(18) . 2
N5 Co1 N1 89.77(17) 2 2
N1 Co1 N1 82.9(3) . 2
N5 Co1 N3 91.86(17) . 2
N5 Co1 N3 82.71(17) 2 2
N1 Co1 N3 95.30(17) . 2
N1 Co1 N3 90.87(17) 2 2
N5 Co1 N3 82.71(17) . .
N5 Co1 N3 91.86(17) 2 .
N1 Co1 N3 90.87(17) . .
N1 Co1 N3 95.30(17) 2 .
N3 Co1 N3 171.8(2) 2 .
C11 O3 Co2 113.6(3) . .
C12 O5 Co2 113.0(3) . .
C6 N3 C4 106.7(4) . .
C6 N3 Co1 114.2(3) . .
C4 N3 Co1 139.0(4) . .
C1 N1 C3 106.2(4) . .
C1 N1 Co1 113.8(3) . .
C3 N1 Co1 139.0(4) . .
C1 N2 C2 107.5(5) . .
C1 N2 H12 127(4) . .
C2 N2 H12 125(4) . .
C10 O1 Co2 112.4(3) . .
C2 C3 N1 107.9(5) . .
C2 C3 H3 126.0 . .
N1 C3 H3 126.0 . .
C4 C5 N4 107.6(5) . .
C4 C5 H5 126.2 . .
N4 C5 H5 126.2 . .
N3 C6 N4 110.5(4) . .
N3 C6 C7 114.3(4) . .
N4 C6 C7 135.1(5) . .
N2 C1 N1 110.8(5) . .
N2 C1 C1 134.8(4) . 2
N1 C1 C1 114.4(3) . 2
C6 N4 C5 107.2(4) . .
C6 N4 H11 129(5) . .
C5 N4 H11 124(5) . .
C5 C4 N3 107.9(5) . .
C5 C4 H4 126.0 . .
N3 C4 H4 126.0 . .
C3 C2 N2 107.6(5) . .
C3 C2 H2 126.2 . .
N2 C2 H2 126.2 . .
C7 N5 C8 106.8(4) . .
C7 N5 Co1 114.1(3) . .
C8 N5 Co1 137.6(3) . .
O4 C11 O3 125.4(5) . .
O4 C11 C12 121.5(5) . 2_556
O3 C11 C12 113.2(4) . 2_556
C7 N6 C9 108.4(4) . .
C7 N6 H10 125(5) . .
C9 N6 H10 125(5) . .
N6 C7 N5 109.7(4) . .
N6 C7 C6 135.8(4) . .
N5 C7 C6 114.3(4) . .
O2 C10 O1 124.3(6) . .
O2 C10 C10 121.5(4) . 2_556
O1 C10 C10 114.2(3) . 2_556
C9 C8 N5 108.1(4) . .
C9 C8 H8 125.9 . .
N5 C8 H8 125.9 . .
O6 C12 O5 123.3(5) . .
O6 C12 C11 122.9(5) . 2_556
O5 C12 C11 113.8(4) . 2_556
C8 C9 N6 107.0(4) . .
C8 C9 H9 126.5 . .
N6 C9 H9 126.5 . .

loop_
_geom_bond_atom_site_label_1
_geom_bond_atom_site_label_2
_geom_bond_distance
_geom_bond_site_symmetry_2
Co2 O5 1.885(3) 2_556
Co2 O5 1.885(3) .
Co2 O1 1.887(4) .
Co2 O1 1.887(4) 2_556
Co2 O3 1.888(4) 2_556
Co2 O3 1.888(4) .
Co1 N5 1.910(4) .
Co1 N5 1.910(4) 2
Co1 N1 1.914(4) .
Co1 N1 1.914(4) 2
Co1 N3 1.925(4) 2
Co1 N3 1.925(4) .
O3 C11 1.281(6) .
O5 C12 1.292(6) .
N3 C6 1.328(6) .
N3 C4 1.366(6) .
N1 C1 1.332(7) .
N1 C3 1.376(7) .
N2 C1 1.328(7) .
N2 C2 1.357(8) .
N2 H12 0.90(7) .
O1 C10 1.287(7) .
C3 C2 1.355(9) .
C3 H3 0.9300 .
C5 C4 1.354(8) .
C5 N4 1.359(7) .
C5 H5 0.9300 .
C6 N4 1.332(6) .
C6 C7 1.434(7) .
C1 C1 1.428(11) 2
N4 H11 0.77(7) .
C4 H4 0.9300 .
C2 H2 0.9300 .
O6 C12 1.218(6) .
N5 C7 1.339(6) .
N5 C8 1.371(6) .
C11 O4 1.207(6) .
C11 C12 1.549(7) 2_556
N6 C7 1.322(6) .
N6 C9 1.363(7) .
N6 H10 0.73(7) .
O2 C10 1.211(7) .
C10 C10 1.537(12) 2_556
C8 C9 1.351(7) .
C8 H8 0.9300 .
C12 C11 1.549(7) 2_556
C9 H9 0.9300 .

loop_
_geom_torsion_atom_site_label_1
_geom_torsion_atom_site_label_2
_geom_torsion_atom_site_label_3
_geom_torsion_atom_site_label_4
_geom_torsion
_geom_torsion_site_symmetry_1
_geom_torsion_site_symmetry_4
O5 Co2 O3 C11 6.0(3) 2_556 .
O5 Co2 O3 C11 -177.4(3) . .
O1 Co2 O3 C11 -85.6(4) . .
O3 Co2 O3 C11 96.6(4) 2_556 .
O1 Co2 O5 C12 172.9(4) . .
O1 Co2 O5 C12 86.1(4) 2_556 .
O3 Co2 O5 C12 -5.2(4) 2_556 .
O3 Co2 O5 C12 -95.6(4) . .
N5 Co1 N3 C6 -2.4(3) . .
N5 Co1 N3 C6 -99.8(4) 2 .
N1 Co1 N3 C6 87.2(4) . .
N1 Co1 N3 C6 170.2(3) 2 .
N5 Co1 N3 C4 172.3(6) . .
N5 Co1 N3 C4 74.9(5) 2 .
N1 Co1 N3 C4 -98.1(5) . .
N1 Co1 N3 C4 -15.1(6) 2 .
N5 Co1 N1 C1 175.5(4) . .
N1 Co1 N1 C1 -2.5(3) 2 .
N3 Co1 N1 C1 -92.7(4) 2 .
N3 Co1 N1 C1 92.8(4) . .
N5 Co1 N1 C3 8.7(5) . .
N1 Co1 N1 C3 -169.2(6) 2 .
N3 Co1 N1 C3 100.6(5) 2 .
N3 Co1 N1 C3 -74.0(5) . .
O5 Co2 O1 C10 92.9(4) 2_556 .
O5 Co2 O1 C10 -90.4(4) . .
O1 Co2 O1 C10 1.1(3) 2_556 .
O3 Co2 O1 C10 178.9(4) . .
C1 N1 C3 C2 0.2(6) . .
Co1 N1 C3 C2 167.6(4) . .
C4 N3 C6 N4 -0.1(6) . .
Co1 N3 C6 N4 176.3(3) . .
C4 N3 C6 C7 -177.5(4) . .
Co1 N3 C6 C7 -1.2(5) . .
C2 N2 C1 N1 -0.8(6) . .
C2 N2 C1 C1 -177.3(7) . 2
C3 N1 C1 N2 0.3(6) . .
Co1 N1 C1 N2 -170.7(3) . .
C3 N1 C1 C1 177.6(5) . 2
Co1 N1 C1 C1 6.6(7) . 2
N3 C6 N4 C5 0.4(6) . .
C7 C6 N4 C5 177.1(6) . .
C4 C5 N4 C6 -0.6(6) . .
N4 C5 C4 N3 0.5(6) . .
C6 N3 C4 C5 -0.3(6) . .
Co1 N3 C4 C5 -175.2(4) . .
N1 C3 C2 N2 -0.7(7) . .
C1 N2 C2 C3 0.9(7) . .
N5 Co1 N5 C7 96.7(4) 2 .
N1 Co1 N5 C7 -85.1(4) . .
N3 Co1 N5 C7 179.6(4) 2 .
N3 Co1 N5 C7 5.8(3) . .
N5 Co1 N5 C8 -99.9(5) 2 .
N1 Co1 N5 C8 78.3(5) . .
N3 Co1 N5 C8 -17.0(5) 2 .
N3 Co1 N5 C8 169.2(5) . .
Co2 O3 C11 O4 176.2(5) . .
Co2 O3 C11 C12 -5.3(5) . 2_556
C9 N6 C7 N5 0.2(6) . .
C9 N6 C7 C6 174.4(6) . .
C8 N5 C7 N6 -0.7(6) . .
Co1 N5 C7 N6 167.7(3) . .
C8 N5 C7 C6 -176.3(4) . .
Co1 N5 C7 C6 -8.0(5) . .
N3 C6 C7 N6 -168.1(6) . .
N4 C6 C7 N6 15.3(10) . .
N3 C6 C7 N5 6.0(6) . .
N4 C6 C7 N5 -170.6(5) . .
Co2 O1 C10 O2 178.6(5) . .
Co2 O1 C10 C10 -2.8(7) . 2_556
C7 N5 C8 C9 1.0(6) . .
Co1 N5 C8 C9 -163.2(4) . .
Co2 O5 C12 O6 -176.7(4) . .
Co2 O5 C12 C11 3.6(5) . 2_556
N5 C8 C9 N6 -0.9(6) . .
C7 N6 C9 C8 0.4(6) . .
